data_4135521
loop_
_publ_author_name
'Li, Jun'
'Daniliuc, Constantin G.'
'Kartha, Kalathil K.'
'Fern\'andez, Gustavo'
'Kehr, Gerald'
'Erker, Gerhard'

_publ_section_title
;
 Introducing the Dihydro-1,3-azaboroles: Convenient Entry by a
 Three-Component Reaction, Synthetic and Photophysical Application
;
_journal_name_full 'Journal of the American Chemical Society'
_journal_paper_doi 10.1021/jacs.0c12236
_journal_year 2021
_chemical_formula_sum 'C30 H26 B F9 N2'
_chemical_formula_weight 596.34
_space_group_crystal_system monoclinic
_space_group_IT_number 14
_space_group_name_Hall '-P 2ybc'
_space_group_name_H-M_alt 'P 1 21/c 1'
_atom_sites_solution_hydrogens mixed
_audit_creation_method 'APEX3 v2016.1-0'
_cell_angle_alpha 90
_cell_angle_beta 97.6090(10)
_cell_angle_gamma 90
_cell_formula_units_Z 4
_cell_length_a 13.7751(3)
_cell_length_b 11.5702(2)
_cell_length_c 17.4052(4)
_cell_measurement_reflns_used 9940
_cell_measurement_temperature 100.(2)
_cell_measurement_theta_max 66.8349
_cell_measurement_theta_min 4.6016
_cell_volume 2749.63(10)
_computing_cell_refinement 'SAINT V8.37A (Bruker AXS Inc., 2015)'
_computing_data_collection
;

APEX3 v2016.1-0 (Bruker AXS Inc., 2016)
;
_computing_data_reduction 'SAINT V8.37A (Bruker AXS Inc., 2015)'
_computing_molecular_graphics 'XP (Sheldrick, 2014)'
_computing_publication_material 'SHELXL-2014/7 (Sheldrick, 2014)'
_computing_structure_refinement 'SHELXL-2014/7 (Sheldrick, 2014)'
_computing_structure_solution 'SHELXL-2014/7 (Sheldrick, 2014)'
_diffrn_ambient_temperature 100.(2)
_diffrn_detector_area_resol_mean 7.3910
_diffrn_measured_fraction_theta_full 0.996
_diffrn_measured_fraction_theta_max 0.996
_diffrn_measurement_device_type 'Bruker D8 Venture PHOTON 100 CMOS'
_diffrn_measurement_method 'omega and phi scans'
_diffrn_radiation_monochromator 'MX mirror'
_diffrn_radiation_type 'Cu K\a'
_diffrn_radiation_wavelength 1.54178
_diffrn_reflns_av_R_equivalents 0.0572
_diffrn_reflns_av_unetI/netI 0.0314
_diffrn_reflns_limit_h_max 16
_diffrn_reflns_limit_h_min -16
_diffrn_reflns_limit_k_max 13
_diffrn_reflns_limit_k_min -13
_diffrn_reflns_limit_l_max 20
_diffrn_reflns_limit_l_min -20
_diffrn_reflns_number 35855
_diffrn_reflns_theta_full 66.94
_diffrn_reflns_theta_max 66.94
_diffrn_reflns_theta_min 4.60
_diffrn_source 'Cu ImS'
_diffrn_source_type 'micro focus tube'
_exptl_absorpt_coefficient_mu 1.103
_exptl_absorpt_correction_T_max 0.95
_exptl_absorpt_correction_T_min 0.84
_exptl_absorpt_correction_type multi-scan
_exptl_absorpt_process_details
;
Bruker AXS (2014). SADABS, Version 2014/5, Bruker AXS Inc., Madison, Wisconsin,
USA.
;
_exptl_crystal_colour 'pale yellow'
_exptl_crystal_density_diffrn 1.441
_exptl_crystal_density_method 'not measured'
_exptl_crystal_description prism
_exptl_crystal_F_000 1224
_exptl_crystal_size_max 0.153
_exptl_crystal_size_mid 0.100
_exptl_crystal_size_min 0.046
_refine_diff_density_max 0.235
_refine_diff_density_min -0.208
_refine_ls_extinction_method none
_refine_ls_goodness_of_fit_ref 1.072
_refine_ls_hydrogen_treatment mixed
_refine_ls_matrix_type full
_refine_ls_number_parameters 387
_refine_ls_number_reflns 4886
_refine_ls_number_restraints 0
_refine_ls_restrained_S_all 1.072
_refine_ls_R_factor_all 0.0544
_refine_ls_R_factor_gt 0.0422
_refine_ls_shift/su_max 0.000
_refine_ls_shift/su_mean 0.000
_refine_ls_structure_factor_coef Fsqd
_refine_ls_weighting_details 'w=1/[\s^2^(Fo^2^)+(0.0332P)^2^+2.1896P] where P=(Fo^2^+2Fc^2^)/3'
_refine_ls_weighting_scheme calc
_refine_ls_wR_factor_gt 0.0937
_refine_ls_wR_factor_ref 0.0998
_reflns_number_gt 3957
_reflns_number_total 4886
_reflns_threshold_expression 'I > 2\s(I)'
_cod_data_source_file ja0c12236_si_004.cif
_cod_data_source_block erk9694
_cod_database_code 4135521

loop_
_space_group_symop_operation_xyz
'x, y, z'
'-x, y+1/2, -z+1/2'
'-x, -y, -z'
'x, -y-1/2, z-1/2'

loop_
_atom_site_type_symbol
_atom_site_label
_atom_site_fract_x
_atom_site_fract_y
_atom_site_fract_z
_atom_site_U_iso_or_equiv
_atom_site_adp_type
_atom_site_calc_flag
_atom_site_refinement_flags_adp
_atom_site_refinement_flags_occupancy
_atom_site_refinement_flags_posn
_atom_site_occupancy
_atom_site_disorder_assembly
_atom_site_disorder_group
B B1 0.28651(16) 0.61803(19) 0.24202(13) 0.0205(5) Uani d . . . 1 . .
N N1 0.29069(13) 0.69390(15) 0.10312(10) 0.0254(4) Uani d . . . 1 . .
H H1 0.2689(18) 0.687(2) 0.0533(15) 0.035(7) Uiso d . . . 1 . .
N N2 0.16000(12) 0.46413(14) 0.24651(9) 0.0211(3) Uani d . . . 1 . .
C C1 0.13383(14) 0.46662(17) 0.16845(11) 0.0225(4) Uani d . . . 1 . .
C C2 0.17974(14) 0.54300(17) 0.12282(11) 0.0211(4) Uani d . . . 1 . .
C C3 0.25425(14) 0.62153(17) 0.15473(11) 0.0207(4) Uani d . . . 1 . .
C C4 0.23168(14) 0.53526(17) 0.28342(11) 0.0213(4) Uani d . . . 1 . .
H H4 0.2463 0.5305 0.3382 0.026 Uiso calc U . R 1 . .
C C11 0.05370(16) 0.3859(2) 0.13472(13) 0.0320(5) Uani d . . . 1 . .
H H11A 0.031 0.3406 0.1764 0.048 Uiso calc U . R 1 . .
H H11B 0.0789 0.3337 0.0977 0.048 Uiso calc U . R 1 . .
H H11C -0.001 0.4309 0.1081 0.048 Uiso calc U . R 1 . .
C C21 0.14978(15) 0.54328(18) 0.03611(11) 0.0255(4) Uani d . . . 1 . .
H H21A 0.0974 0.4866 0.0226 0.038 Uiso calc U . R 1 . .
H H21B 0.2063 0.523 0.01 0.038 Uiso calc U . R 1 . .
H H21C 0.1262 0.6204 0.0195 0.038 Uiso calc U . R 1 . .
C C31 0.37228(14) 0.68675(16) 0.29485(11) 0.0197(4) Uani d . . . 1 . .
C C32 0.47067(14) 0.64813(16) 0.30544(11) 0.0201(4) Uani d . . . 1 . .
C C33 0.54373(15) 0.69908(17) 0.35719(11) 0.0219(4) Uani d . . . 1 . .
H H33 0.6086 0.6693 0.363 0.026 Uiso calc U . R 1 . .
C C34 0.52086(15) 0.79421(16) 0.40043(11) 0.0213(4) Uani d . . . 1 . .
C C35 0.42597(15) 0.83598(17) 0.39203(11) 0.0234(4) Uani d . . . 1 . .
H H35 0.4102 0.9009 0.4214 0.028 Uiso calc U . R 1 . .
C C36 0.35371(14) 0.78294(17) 0.34064(11) 0.0211(4) Uani d . . . 1 . .
C C37 0.49898(14) 0.54558(17) 0.26025(11) 0.0231(4) Uani d . . . 1 . .
C C38 0.59808(16) 0.84980(18) 0.45747(12) 0.0261(4) Uani d . . . 1 . .
C C39 0.25193(16) 0.83163(18) 0.33647(12) 0.0269(5) Uani d . . . 1 . .
C C41 0.36245(15) 0.78500(18) 0.12074(12) 0.0261(4) Uani d . . . 1 . .
H H41A 0.4272 0.7582 0.1091 0.031 Uiso calc U . R 1 . .
H H41B 0.3684 0.8042 0.1766 0.031 Uiso calc U . R 1 . .
C C42 0.33191(14) 0.89133(17) 0.07310(11) 0.0225(4) Uani d . . . 1 . .
C C43 0.24858(15) 0.95206(19) 0.08612(12) 0.0287(5) Uani d . . . 1 . .
H H43 0.2126 0.9277 0.1262 0.034 Uiso calc U . R 1 . .
C C44 0.21727(16) 1.0473(2) 0.04180(13) 0.0319(5) Uani d . . . 1 . .
H H44 0.1599 1.0876 0.0511 0.038 Uiso calc U . R 1 . .
C C45 0.26980(16) 1.08391(19) -0.01638(12) 0.0299(5) Uani d . . . 1 . .
H H45 0.2483 1.1492 -0.0472 0.036 Uiso calc U . R 1 . .
C C46 0.35318(16) 1.02543(19) -0.02943(12) 0.0289(5) Uani d . . . 1 . .
H H46 0.3899 1.0512 -0.0687 0.035 Uiso calc U . R 1 . .
C C47 0.38376(15) 0.92863(18) 0.01481(11) 0.0254(4) Uani d . . . 1 . .
H H47 0.4407 0.8878 0.0049 0.031 Uiso calc U . R 1 . .
C C51 0.11792(14) 0.38180(17) 0.29573(11) 0.0223(4) Uani d . . . 1 . .
C C52 0.04350(15) 0.41902(19) 0.33689(12) 0.0268(5) Uani d . . . 1 . .
C C53 0.00855(16) 0.3399(2) 0.38730(13) 0.0331(5) Uani d . . . 1 . .
H H53 -0.0419 0.3625 0.4165 0.04 Uiso calc U . R 1 . .
C C54 0.04618(16) 0.2293(2) 0.39534(13) 0.0322(5) Uani d . . . 1 . .
H H54 0.0209 0.1764 0.4294 0.039 Uiso calc U . R 1 . .
C C55 0.12039(16) 0.19506(19) 0.35409(13) 0.0303(5) Uani d . . . 1 . .
H H55 0.1459 0.1189 0.3603 0.036 Uiso calc U . R 1 . .
C C56 0.15819(15) 0.27129(18) 0.30339(12) 0.0257(4) Uani d . . . 1 . .
C C57 0.00348(18) 0.5404(2) 0.32867(16) 0.0414(6) Uani d . . . 1 . .
H H57A -0.06 0.5435 0.3482 0.062 Uiso calc U . R 1 . .
H H57B -0.0048 0.5628 0.2739 0.062 Uiso calc U . R 1 . .
H H57C 0.0492 0.5936 0.3585 0.062 Uiso calc U . R 1 . .
C C58 0.23984(18) 0.2353(2) 0.25935(14) 0.0367(5) Uani d . . . 1 . .
H H58A 0.2155 0.2317 0.2039 0.055 Uiso calc U . R 1 . .
H H58B 0.2641 0.159 0.2773 0.055 Uiso calc U . R 1 . .
H H58C 0.2932 0.2917 0.2681 0.055 Uiso calc U . R 1 . .
F F1 0.46214(9) 0.44542(10) 0.28319(8) 0.0325(3) Uani d . . . 1 . .
F F2 0.46909(9) 0.55487(11) 0.18413(7) 0.0342(3) Uani d . . . 1 . .
F F3 0.59664(8) 0.52976(10) 0.26720(7) 0.0282(3) Uani d . . . 1 . .
F F4 0.68893(9) 0.82910(11) 0.44194(7) 0.0335(3) Uani d . . . 1 . .
F F5 0.58735(10) 0.96492(10) 0.46090(7) 0.0342(3) Uani d . . . 1 . .
F F6 0.59439(10) 0.81148(11) 0.53054(7) 0.0340(3) Uani d . . . 1 . .
F F7 0.25234(10) 0.94030(11) 0.36442(8) 0.0373(3) Uani d . . . 1 . .
F F8 0.19510(9) 0.77039(12) 0.37866(8) 0.0375(3) Uani d . . . 1 . .
F F9 0.20384(9) 0.83709(11) 0.26429(7) 0.0356(3) Uani d . . . 1 . .

loop_
_atom_site_aniso_label
_atom_site_aniso_U_11
_atom_site_aniso_U_22
_atom_site_aniso_U_33
_atom_site_aniso_U_12
_atom_site_aniso_U_13
_atom_site_aniso_U_23
B1 0.0212(11) 0.0180(11) 0.0223(11) 0.0040(9) 0.0032(9) -0.0008(9)
N1 0.0309(10) 0.0260(9) 0.0190(9) -0.0050(7) 0.0020(7) 0.0037(7)
N2 0.0220(8) 0.0219(9) 0.0191(8) -0.0026(7) 0.0017(6) 0.0031(7)
C1 0.0242(10) 0.0218(10) 0.0207(10) -0.0010(8) 0.0000(8) -0.0001(8)
C2 0.0221(10) 0.0196(10) 0.0214(10) 0.0023(8) 0.0016(8) -0.0011(8)
C3 0.0213(10) 0.0193(10) 0.0215(10) 0.0025(8) 0.0032(8) 0.0006(8)
C4 0.0213(10) 0.0222(10) 0.0199(10) -0.0004(8) 0.0005(8) -0.0010(8)
C11 0.0338(12) 0.0334(12) 0.0267(11) -0.0115(10) -0.0032(9) 0.0030(9)
C21 0.0273(11) 0.0266(11) 0.0216(10) -0.0015(8) -0.0009(8) -0.0005(8)
C31 0.0257(10) 0.0170(9) 0.0166(9) -0.0019(8) 0.0037(8) 0.0020(7)
C32 0.0239(10) 0.0178(9) 0.0188(9) -0.0019(8) 0.0034(8) -0.0001(8)
C33 0.0232(10) 0.0212(10) 0.0210(10) -0.0021(8) 0.0017(8) 0.0021(8)
C34 0.0282(11) 0.0177(10) 0.0177(9) -0.0055(8) 0.0016(8) 0.0002(8)
C35 0.0327(11) 0.0181(10) 0.0201(10) -0.0003(8) 0.0058(8) -0.0025(8)
C36 0.0256(10) 0.0183(10) 0.0202(10) 0.0007(8) 0.0055(8) 0.0010(8)
C37 0.0222(10) 0.0244(11) 0.0225(10) 0.0022(8) 0.0016(8) -0.0010(8)
C38 0.0360(12) 0.0211(10) 0.0210(10) -0.0050(9) 0.0031(9) 0.0004(8)
C39 0.0328(11) 0.0246(11) 0.0235(10) 0.0024(9) 0.0050(9) -0.0037(8)
C41 0.0250(10) 0.0249(11) 0.0276(11) -0.0047(8) 0.0008(8) 0.0045(9)
C42 0.0229(10) 0.0235(10) 0.0204(10) -0.0043(8) -0.0002(8) -0.0001(8)
C43 0.0256(11) 0.0346(12) 0.0264(11) -0.0010(9) 0.0048(9) 0.0038(9)
C44 0.0286(11) 0.0340(12) 0.0323(12) 0.0058(9) 0.0012(9) 0.0010(10)
C45 0.0353(12) 0.0267(11) 0.0251(11) -0.0011(9) -0.0054(9) 0.0011(9)
C46 0.0357(12) 0.0309(12) 0.0202(10) -0.0093(9) 0.0037(9) 0.0007(9)
C47 0.0269(11) 0.0274(11) 0.0221(10) -0.0029(8) 0.0035(8) -0.0025(8)
C51 0.0205(10) 0.0235(10) 0.0222(10) -0.0030(8) 0.0009(8) 0.0031(8)
C52 0.0227(10) 0.0290(11) 0.0284(11) 0.0011(8) 0.0026(8) 0.0080(9)
C53 0.0258(11) 0.0403(13) 0.0346(12) 0.0011(10) 0.0097(9) 0.0081(10)
C54 0.0289(11) 0.0335(12) 0.0340(12) -0.0068(9) 0.0037(9) 0.0108(10)
C55 0.0324(12) 0.0219(11) 0.0359(12) -0.0026(9) 0.0017(9) 0.0038(9)
C56 0.0260(11) 0.0226(10) 0.0281(11) -0.0035(8) 0.0025(8) -0.0001(9)
C57 0.0381(13) 0.0387(14) 0.0508(15) 0.0134(11) 0.0184(12) 0.0129(12)
C58 0.0419(13) 0.0263(12) 0.0443(14) 0.0044(10) 0.0149(11) -0.0019(10)
F1 0.0324(7) 0.0187(6) 0.0475(8) -0.0011(5) 0.0089(6) -0.0048(5)
F2 0.0399(7) 0.0395(7) 0.0214(6) 0.0146(6) -0.0026(5) -0.0086(5)
F3 0.0216(6) 0.0305(7) 0.0326(6) 0.0029(5) 0.0038(5) -0.0048(5)
F4 0.0285(7) 0.0359(7) 0.0349(7) -0.0093(5) -0.0004(5) -0.0051(6)
F5 0.0478(8) 0.0203(6) 0.0317(7) -0.0070(5) -0.0055(6) -0.0039(5)
F6 0.0455(8) 0.0354(7) 0.0191(6) -0.0083(6) -0.0029(5) 0.0010(5)
F7 0.0398(7) 0.0262(7) 0.0459(8) 0.0094(6) 0.0052(6) -0.0109(6)
F8 0.0323(7) 0.0397(8) 0.0437(8) 0.0033(6) 0.0168(6) 0.0002(6)
F9 0.0347(7) 0.0418(8) 0.0287(7) 0.0147(6) -0.0020(5) -0.0040(6)

loop_
_atom_type_symbol
_atom_type_description
_atom_type_scat_dispersion_real
_atom_type_scat_dispersion_imag
_atom_type_scat_source
C C 0.0181 0.0091 'International Tables Vol C Tables 4.2.6.8 and 6.1.1.4'
H H 0.0000 0.0000 'International Tables Vol C Tables 4.2.6.8 and 6.1.1.4'
B B 0.0090 0.0039 'International Tables Vol C Tables 4.2.6.8 and 6.1.1.4'
N N 0.0311 0.0180 'International Tables Vol C Tables 4.2.6.8 and 6.1.1.4'
F F 0.0727 0.0534 'International Tables Vol C Tables 4.2.6.8 and 6.1.1.4'

loop_
_geom_angle_atom_site_label_1
_geom_angle_atom_site_label_2
_geom_angle_atom_site_label_3
_geom_angle_site_symmetry_1
_geom_angle_site_symmetry_3
_geom_angle
_geom_angle_publ_flag
C4 B1 C3 . . 113.92(18) ?
C4 B1 C31 . . 115.41(17) ?
C3 B1 C31 . . 130.63(18) ?
C3 N1 C41 . . 127.15(17) ?
C3 N1 H1 . . 119.0(16) ?
C41 N1 H1 . . 113.8(16) ?
C1 N2 C4 . . 122.18(16) ?
C1 N2 C51 . . 122.00(16) ?
C4 N2 C51 . . 115.74(16) ?
N2 C1 C2 . . 120.17(18) ?
N2 C1 C11 . . 117.44(17) ?
C2 C1 C11 . . 122.39(18) ?
C1 C2 C3 . . 122.60(18) ?
C1 C2 C21 . . 119.06(17) ?
C3 C2 C21 . . 118.34(17) ?
N1 C3 C2 . . 116.14(17) ?
N1 C3 B1 . . 125.80(18) ?
C2 C3 B1 . . 118.05(17) ?
N2 C4 B1 . . 123.02(18) ?
N2 C4 H4 . . 118.5 ?
B1 C4 H4 . . 118.5 ?
C1 C11 H11A . . 109.5 ?
C1 C11 H11B . . 109.5 ?
H11A C11 H11B . . 109.5 ?
C1 C11 H11C . . 109.5 ?
H11A C11 H11C . . 109.5 ?
H11B C11 H11C . . 109.5 ?
C2 C21 H21A . . 109.5 ?
C2 C21 H21B . . 109.5 ?
H21A C21 H21B . . 109.5 ?
C2 C21 H21C . . 109.5 ?
H21A C21 H21C . . 109.5 ?
H21B C21 H21C . . 109.5 ?
C36 C31 C32 . . 114.66(17) ?
C36 C31 B1 . . 122.56(17) ?
C32 C31 B1 . . 122.45(17) ?
C33 C32 C31 . . 123.30(18) ?
C33 C32 C37 . . 117.27(17) ?
C31 C32 C37 . . 119.42(17) ?
C32 C33 C34 . . 119.29(19) ?
C32 C33 H33 . . 120.4 ?
C34 C33 H33 . . 120.4 ?
C35 C34 C33 . . 119.82(18) ?
C35 C34 C38 . . 119.83(18) ?
C33 C34 C38 . . 120.34(18) ?
C34 C35 C36 . . 120.00(18) ?
C34 C35 H35 . . 120.0 ?
C36 C35 H35 . . 120.0 ?
C35 C36 C31 . . 122.93(18) ?
C35 C36 C39 . . 116.70(17) ?
C31 C36 C39 . . 120.36(18) ?
F2 C37 F1 . . 106.50(16) ?
F2 C37 F3 . . 105.81(15) ?
F1 C37 F3 . . 105.52(15) ?
F2 C37 C32 . . 112.79(16) ?
F1 C37 C32 . . 112.95(16) ?
F3 C37 C32 . . 112.67(16) ?
F4 C38 F5 . . 107.36(16) ?
F4 C38 F6 . . 106.49(17) ?
F5 C38 F6 . . 105.37(16) ?
F4 C38 C34 . . 112.97(17) ?
F5 C38 C34 . . 112.48(17) ?
F6 C38 C34 . . 111.69(16) ?
F9 C39 F8 . . 106.58(17) ?
F9 C39 F7 . . 105.78(17) ?
F8 C39 F7 . . 105.64(16) ?
F9 C39 C36 . . 113.85(16) ?
F8 C39 C36 . . 112.51(17) ?
F7 C39 C36 . . 111.88(17) ?
N1 C41 C42 . . 110.07(16) ?
N1 C41 H41A . . 109.6 ?
C42 C41 H41A . . 109.6 ?
N1 C41 H41B . . 109.6 ?
C42 C41 H41B . . 109.6 ?
H41A C41 H41B . . 108.2 ?
C47 C42 C43 . . 118.63(19) ?
C47 C42 C41 . . 121.49(19) ?
C43 C42 C41 . . 119.85(18) ?
C44 C43 C42 . . 121.1(2) ?
C44 C43 H43 . . 119.5 ?
C42 C43 H43 . . 119.5 ?
C43 C44 C45 . . 119.8(2) ?
C43 C44 H44 . . 120.1 ?
C45 C44 H44 . . 120.1 ?
C46 C45 C44 . . 119.8(2) ?
C46 C45 H45 . . 120.1 ?
C44 C45 H45 . . 120.1 ?
C45 C46 C47 . . 120.1(2) ?
C45 C46 H46 . . 119.9 ?
C47 C46 H46 . . 119.9 ?
C42 C47 C46 . . 120.5(2) ?
C42 C47 H47 . . 119.7 ?
C46 C47 H47 . . 119.7 ?
C56 C51 C52 . . 123.02(18) ?
C56 C51 N2 . . 118.26(17) ?
C52 C51 N2 . . 118.59(18) ?
C51 C52 C53 . . 117.27(19) ?
C51 C52 C57 . . 121.55(19) ?
C53 C52 C57 . . 121.2(2) ?
C54 C53 C52 . . 121.0(2) ?
C54 C53 H53 . . 119.5 ?
C52 C53 H53 . . 119.5 ?
C53 C54 C55 . . 120.4(2) ?
C53 C54 H54 . . 119.8 ?
C55 C54 H54 . . 119.8 ?
C54 C55 C56 . . 120.7(2) ?
C54 C55 H55 . . 119.7 ?
C56 C55 H55 . . 119.7 ?
C51 C56 C55 . . 117.59(19) ?
C51 C56 C58 . . 121.43(19) ?
C55 C56 C58 . . 121.0(2) ?
C52 C57 H57A . . 109.5 ?
C52 C57 H57B . . 109.5 ?
H57A C57 H57B . . 109.5 ?
C52 C57 H57C . . 109.5 ?
H57A C57 H57C . . 109.5 ?
H57B C57 H57C . . 109.5 ?
C56 C58 H58A . . 109.5 ?
C56 C58 H58B . . 109.5 ?
H58A C58 H58B . . 109.5 ?
C56 C58 H58C . . 109.5 ?
H58A C58 H58C . . 109.5 ?
H58B C58 H58C . . 109.5 ?

loop_
_geom_bond_atom_site_label_1
_geom_bond_atom_site_label_2
_geom_bond_site_symmetry_2
_geom_bond_distance
_geom_bond_publ_flag
B1 C4 . 1.467(3) ?
B1 C3 . 1.526(3) ?
B1 C31 . 1.608(3) ?
N1 C3 . 1.371(3) ?
N1 C41 . 1.450(3) ?
N1 H1 . 0.88(3) ?
N2 C1 . 1.359(2) ?
N2 C4 . 1.377(2) ?
N2 C51 . 1.452(2) ?
C1 C2 . 1.395(3) ?
C1 C11 . 1.504(3) ?
C2 C3 . 1.427(3) ?
C2 C21 . 1.511(3) ?
C4 H4 . 0.95 ?
C11 H11A . 0.98 ?
C11 H11B . 0.98 ?
C11 H11C . 0.98 ?
C21 H21A . 0.98 ?
C21 H21B . 0.98 ?
C21 H21C . 0.98 ?
C31 C36 . 1.412(3) ?
C31 C32 . 1.416(3) ?
C32 C33 . 1.390(3) ?
C32 C37 . 1.503(3) ?
C33 C34 . 1.393(3) ?
C33 H33 . 0.95 ?
C34 C35 . 1.383(3) ?
C34 C38 . 1.500(3) ?
C35 C36 . 1.390(3) ?
C35 H35 . 0.95 ?
C36 C39 . 1.504(3) ?
C37 F2 . 1.338(2) ?
C37 F1 . 1.347(2) ?
C37 F3 . 1.347(2) ?
C38 F4 . 1.337(2) ?
C38 F5 . 1.342(2) ?
C38 F6 . 1.354(2) ?
C39 F9 . 1.342(2) ?
C39 F8 . 1.344(2) ?
C39 F7 . 1.348(2) ?
C41 C42 . 1.512(3) ?
C41 H41A . 0.99 ?
C41 H41B . 0.99 ?
C42 C47 . 1.385(3) ?
C42 C43 . 1.390(3) ?
C43 C44 . 1.381(3) ?
C43 H43 . 0.95 ?
C44 C45 . 1.386(3) ?
C44 H44 . 0.95 ?
C45 C46 . 1.378(3) ?
C45 H45 . 0.95 ?
C46 C47 . 1.393(3) ?
C46 H46 . 0.95 ?
C47 H47 . 0.95 ?
C51 C56 . 1.393(3) ?
C51 C52 . 1.394(3) ?
C52 C53 . 1.397(3) ?
C52 C57 . 1.508(3) ?
C53 C54 . 1.381(3) ?
C53 H53 . 0.95 ?
C54 C55 . 1.383(3) ?
C54 H54 . 0.95 ?
C55 C56 . 1.396(3) ?
C55 H55 . 0.95 ?
C56 C58 . 1.501(3) ?
C57 H57A . 0.98 ?
C57 H57B . 0.98 ?
C57 H57C . 0.98 ?
C58 H58A . 0.98 ?
C58 H58B . 0.98 ?
C58 H58C . 0.98 ?

loop_
_geom_torsion_atom_site_label_1
_geom_torsion_atom_site_label_2
_geom_torsion_atom_site_label_3
_geom_torsion_atom_site_label_4
_geom_torsion_site_symmetry_1
_geom_torsion_site_symmetry_2
_geom_torsion_site_symmetry_3
_geom_torsion_site_symmetry_4
_geom_torsion
_geom_torsion_publ_flag
C4 N2 C1 C2 . . . . -0.1(3) ?
C51 N2 C1 C2 . . . . -176.63(18) ?
C4 N2 C1 C11 . . . . -179.26(18) ?
C51 N2 C1 C11 . . . . 4.2(3) ?
N2 C1 C2 C3 . . . . -0.5(3) ?
C11 C1 C2 C3 . . . . 178.56(19) ?
N2 C1 C2 C21 . . . . 179.51(18) ?
C11 C1 C2 C21 . . . . -1.4(3) ?
C41 N1 C3 C2 . . . . 176.56(19) ?
C41 N1 C3 B1 . . . . -3.6(3) ?
C1 C2 C3 N1 . . . . -178.08(18) ?
C21 C2 C3 N1 . . . . 1.9(3) ?
C1 C2 C3 B1 . . . . 2.0(3) ?
C21 C2 C3 B1 . . . . -178.03(17) ?
C4 B1 C3 N1 . . . . 177.40(18) ?
C31 B1 C3 N1 . . . . -4.8(3) ?
C4 B1 C3 C2 . . . . -2.7(3) ?
C31 B1 C3 C2 . . . . 175.05(19) ?
C1 N2 C4 B1 . . . . -0.9(3) ?
C51 N2 C4 B1 . . . . 175.84(18) ?
C3 B1 C4 N2 . . . . 2.2(3) ?
C31 B1 C4 N2 . . . . -175.88(17) ?
C4 B1 C31 C36 . . . . -79.6(2) ?
C3 B1 C31 C36 . . . . 102.6(2) ?
C4 B1 C31 C32 . . . . 93.5(2) ?
C3 B1 C31 C32 . . . . -84.3(3) ?
C36 C31 C32 C33 . . . . 0.7(3) ?
B1 C31 C32 C33 . . . . -172.89(18) ?
C36 C31 C32 C37 . . . . 179.47(17) ?
B1 C31 C32 C37 . . . . 5.9(3) ?
C31 C32 C33 C34 . . . . -1.1(3) ?
C37 C32 C33 C34 . . . . -179.88(17) ?
C32 C33 C34 C35 . . . . 0.7(3) ?
C32 C33 C34 C38 . . . . 179.18(18) ?
C33 C34 C35 C36 . . . . 0.1(3) ?
C38 C34 C35 C36 . . . . -178.42(18) ?
C34 C35 C36 C31 . . . . -0.5(3) ?
C34 C35 C36 C39 . . . . 178.42(18) ?
C32 C31 C36 C35 . . . . 0.1(3) ?
B1 C31 C36 C35 . . . . 173.68(18) ?
C32 C31 C36 C39 . . . . -178.78(17) ?
B1 C31 C36 C39 . . . . -5.2(3) ?
C33 C32 C37 F2 . . . . -130.42(19) ?
C31 C32 C37 F2 . . . . 50.7(2) ?
C33 C32 C37 F1 . . . . 108.8(2) ?
C31 C32 C37 F1 . . . . -70.1(2) ?
C33 C32 C37 F3 . . . . -10.7(2) ?
C31 C32 C37 F3 . . . . 170.46(16) ?
C35 C34 C38 F4 . . . . -158.73(18) ?
C33 C34 C38 F4 . . . . 22.8(3) ?
C35 C34 C38 F5 . . . . -37.0(3) ?
C33 C34 C38 F5 . . . . 144.49(18) ?
C35 C34 C38 F6 . . . . 81.3(2) ?
C33 C34 C38 F6 . . . . -97.3(2) ?
C35 C36 C39 F9 . . . . 139.65(19) ?
C31 C36 C39 F9 . . . . -41.4(3) ?
C35 C36 C39 F8 . . . . -99.0(2) ?
C31 C36 C39 F8 . . . . 80.0(2) ?
C35 C36 C39 F7 . . . . 19.8(3) ?
C31 C36 C39 F7 . . . . -161.27(17) ?
C3 N1 C41 C42 . . . . -137.3(2) ?
N1 C41 C42 C47 . . . . -111.7(2) ?
N1 C41 C42 C43 . . . . 66.6(2) ?
C47 C42 C43 C44 . . . . 0.4(3) ?
C41 C42 C43 C44 . . . . -177.9(2) ?
C42 C43 C44 C45 . . . . -0.4(3) ?
C43 C44 C45 C46 . . . . -0.3(3) ?
C44 C45 C46 C47 . . . . 1.1(3) ?
C43 C42 C47 C46 . . . . 0.4(3) ?
C41 C42 C47 C46 . . . . 178.67(19) ?
C45 C46 C47 C42 . . . . -1.1(3) ?
C1 N2 C51 C56 . . . . 83.4(2) ?
C4 N2 C51 C56 . . . . -93.4(2) ?
C1 N2 C51 C52 . . . . -100.7(2) ?
C4 N2 C51 C52 . . . . 82.6(2) ?
C56 C51 C52 C53 . . . . -0.5(3) ?
N2 C51 C52 C53 . . . . -176.25(18) ?
C56 C51 C52 C57 . . . . 178.4(2) ?
N2 C51 C52 C57 . . . . 2.6(3) ?
C51 C52 C53 C54 . . . . -0.4(3) ?
C57 C52 C53 C54 . . . . -179.2(2) ?
C52 C53 C54 C55 . . . . 0.8(3) ?
C53 C54 C55 C56 . . . . -0.3(3) ?
C52 C51 C56 C55 . . . . 0.9(3) ?
N2 C51 C56 C55 . . . . 176.67(18) ?
C52 C51 C56 C58 . . . . -178.6(2) ?
N2 C51 C56 C58 . . . . -2.8(3) ?
C54 C55 C56 C51 . . . . -0.5(3) ?
C54 C55 C56 C58 . . . . 179.0(2) ?
